data_7216398
loop_
_publ_author_name
'Lochenie, Charles'
'Schlamp, Stephan'
'Railliet, Antoine P.'
'Robeyns, Koen'
'Weber, Birgit'
'Garcia, Yann'

_publ_section_title
;
 Water channels and zipper structures in Schiff base-like Cu(ii) and
 Ni(ii) mononuclear complexes
;
_journal_name_full CrystEngComm
_journal_paper_doi 10.1039/c4ce00710g
_journal_year 2014
_chemical_formula_moiety 'C18 H18 Cu N2 O4, C H Cl3'
_chemical_formula_sum 'C19 H19 Cl3 Cu N2 O4'
_chemical_formula_weight 509.25
_chemical_name_systematic
; 
 ? 
;
_space_group_IT_number 41
_symmetry_cell_setting orthorhombic
_symmetry_space_group_name_Hall 'A 2 -2ab'
_symmetry_space_group_name_H-M 'A b a 2'
_atom_sites_solution_hydrogens geom
_atom_sites_solution_primary direct
_atom_sites_solution_secondary difmap
_audit_creation_method SHELXL-97
_cell_angle_alpha 90.00
_cell_angle_beta 90.00
_cell_angle_gamma 90.00
_cell_formula_units_Z 8
_cell_length_a 27.317(3)
_cell_length_b 22.2583(14)
_cell_length_c 6.9575(5)
_cell_measurement_reflns_used 3809
_cell_measurement_temperature 150(2)
_cell_measurement_theta_max 25.3293
_cell_measurement_theta_min 2.3559
_cell_volume 4230.4(6)
_computing_cell_refinement
;
CrysAlisPro, Agilent Technologies,
Version 1.171.35.19 (release 27-10-2011 CrysAlis171 .NET)
(compiled Oct 27 2011,15:02:11)
;
_computing_data_collection MAR
_computing_data_reduction
;
CrysAlisPro, Agilent Technologies,
Version 1.171.35.19 (release 27-10-2011 CrysAlis171 .NET)
(compiled Oct 27 2011,15:02:11)
;
_computing_publication_material
;
'MERCURY (Macrae et al., 2008), Platon (Spek, 2009)'
;
_computing_structure_refinement 'SHELXL-97 (Sheldrick, 1997)'
_computing_structure_solution 'SHELXS-97 (Sheldrick, 1990)'
_diffrn_ambient_temperature 150(2)
_diffrn_measured_fraction_theta_full 0.996
_diffrn_measured_fraction_theta_max 0.996
_diffrn_measurement_device_type 'MAR345 image plate'
_diffrn_measurement_method '100 images, \D\F 2.0\% '
_diffrn_radiation_monochromator 'Zr filter'
_diffrn_radiation_source 'Rigaku UltraX 18 rotating anode'
_diffrn_radiation_type MoK\a
_diffrn_radiation_wavelength 0.71073
_diffrn_reflns_av_R_equivalents 0.0873
_diffrn_reflns_av_unetI/netI 0.0670
_diffrn_reflns_limit_h_max 32
_diffrn_reflns_limit_h_min -32
_diffrn_reflns_limit_k_max 26
_diffrn_reflns_limit_k_min -26
_diffrn_reflns_limit_l_max 8
_diffrn_reflns_limit_l_min -8
_diffrn_reflns_number 15226
_diffrn_reflns_theta_full 25.38
_diffrn_reflns_theta_max 25.38
_diffrn_reflns_theta_min 2.89
_exptl_absorpt_coefficient_mu 1.440
_exptl_absorpt_correction_T_max 1.00000
_exptl_absorpt_correction_T_min 0.93930
_exptl_absorpt_correction_type multi-scan
_exptl_absorpt_process_details
;
CrysAlisPro, Agilent Technologies,
Version 1.171.35.19 (release 27-10-2011 CrysAlis171 .NET)
(compiled Oct 27 2011,15:02:11)
Empirical absorption correction using spherical harmonics,
 implemented in SCALE3 ABSPACK scaling algorithm.
;
_exptl_crystal_colour brown-red
_exptl_crystal_density_diffrn 1.599
_exptl_crystal_density_method 'not measured'
_exptl_crystal_description plate
_exptl_crystal_F_000 2072
_exptl_crystal_size_max 0.39
_exptl_crystal_size_mid 0.11
_exptl_crystal_size_min 0.06
_refine_diff_density_max 0.954
_refine_diff_density_min -0.547
_refine_diff_density_rms 0.093
_refine_ls_abs_structure_details 'Flack H D (1983), Acta Cryst. A39, 876-881'
_refine_ls_abs_structure_Flack -0.02(3)
_refine_ls_extinction_method none
_refine_ls_goodness_of_fit_ref 1.026
_refine_ls_hydrogen_treatment constr
_refine_ls_matrix_type full
_refine_ls_number_parameters 266
_refine_ls_number_reflns 3875
_refine_ls_number_restraints 1
_refine_ls_restrained_S_all 1.026
_refine_ls_R_factor_all 0.0766
_refine_ls_R_factor_gt 0.0596
_refine_ls_shift/su_max 0.000
_refine_ls_shift/su_mean 0.000
_refine_ls_structure_factor_coef Fsqd
_refine_ls_weighting_details 'calc w=1/[\s^2^(Fo^2^)+(0.0447P)^2^+26.1396P] where P=(Fo^2^+2Fc^2^)/3'
_refine_ls_weighting_scheme calc
_refine_ls_wR_factor_gt 0.1213
_refine_ls_wR_factor_ref 0.1310
_reflns_number_gt 3207
_reflns_number_total 3875
_reflns_threshold_expression >2sigma(I)
_cod_data_source_file c4ce00710g2.cif
_cod_data_source_block cl105
_cod_original_cell_volume 4230.3(6)
_cod_original_sg_symbol_Hall 'A 2 -2ac'
_cod_database_code 7216398

loop_
_symmetry_equiv_pos_as_xyz
'x, y, z'
'-x, -y, z'
'x+1/2, -y+1/2, z'
'-x+1/2, y+1/2, z'
'x, y+1/2, z+1/2'
'-x, -y+1/2, z+1/2'
'x+1/2, -y+1, z+1/2'
'-x+1/2, y+1, z+1/2'

loop_
_atom_site_label
_atom_site_type_symbol
_atom_site_fract_x
_atom_site_fract_y
_atom_site_fract_z
_atom_site_U_iso_or_equiv
_atom_site_adp_type
_atom_site_occupancy
_atom_site_symmetry_multiplicity
_atom_site_calc_flag
_atom_site_refinement_flags
Cu1 Cu 0.293936(18) 0.06377(2) 0.16739(11) 0.01885(12) Uani 1 1 d .
O2 O 0.30269(11) 0.14444(14) 0.2524(5) 0.0230(8) Uani 1 1 d .
C3 C 0.27080(18) 0.1842(2) 0.2908(7) 0.0203(11) Uani 1 1 d .
C4 C 0.21960(17) 0.1730(2) 0.2876(7) 0.0179(11) Uani 1 1 d .
C5 C 0.19987(17) 0.1170(2) 0.2379(7) 0.0173(10) Uani 1 1 d .
H5 H 0.1653 0.1133 0.2442 0.021 Uiso 1 1 calc R
N6 N 0.22439(12) 0.06878(15) 0.1832(7) 0.0180(8) Uani 1 1 d .
C7 C 0.20120(15) 0.01347(18) 0.1343(7) 0.0167(11) Uani 1 1 d .
C8 C 0.15129(17) 0.0043(2) 0.1160(7) 0.0238(12) Uani 1 1 d .
H8 H 0.1294 0.0371 0.1323 0.029 Uiso 1 1 calc R
C9 C 0.13303(17) -0.0520(2) 0.0743(7) 0.0227(12) Uani 1 1 d .
H9 H 0.0987 -0.0579 0.0637 0.027 Uiso 1 1 calc R
C10 C 0.16468(18) -0.0999(2) 0.0477(7) 0.0216(12) Uani 1 1 d .
H10 H 0.1519 -0.1387 0.0211 0.026 Uiso 1 1 calc R
C11 C 0.21419(18) -0.0917(2) 0.0594(7) 0.0216(12) Uani 1 1 d .
H11 H 0.2356 -0.1247 0.0389 0.026 Uiso 1 1 calc R
C12 C 0.23371(16) -0.0349(2) 0.1016(6) 0.0179(11) Uani 1 1 d .
N13 N 0.28430(13) -0.01937(16) 0.1110(5) 0.0170(10) Uani 1 1 d .
C14 C 0.31961(17) -0.0590(2) 0.0908(7) 0.0213(11) Uani 1 1 d .
H14 H 0.3102 -0.0998 0.0751 0.026 Uiso 1 1 calc R
C15 C 0.36996(17) -0.0463(2) 0.0904(7) 0.0199(11) Uani 1 1 d .
C16 C 0.38815(18) 0.0132(2) 0.0862(8) 0.0273(12) Uani 1 1 d .
O17 O 0.36169(11) 0.05967(13) 0.1090(5) 0.0255(9) Uani 1 1 d .
C18 C 0.29332(18) 0.2446(2) 0.3411(7) 0.0253(12) Uani 1 1 d .
H18A H 0.3288 0.2401 0.3558 0.038 Uiso 1 1 calc R
H18B H 0.2792 0.2593 0.4618 0.038 Uiso 1 1 calc R
H18C H 0.2865 0.2734 0.2381 0.038 Uiso 1 1 calc R
C19 C 0.18422(19) 0.2207(2) 0.3371(7) 0.0230(12) Uani 1 1 d .
O20 O 0.19556(13) 0.27409(16) 0.3442(6) 0.0354(10) Uani 1 1 d .
C21 C 0.13160(18) 0.2045(2) 0.3784(8) 0.0309(14) Uani 1 1 d .
H21A H 0.1155 0.2380 0.4444 0.046 Uiso 1 1 calc R
H21B H 0.1306 0.1687 0.4603 0.046 Uiso 1 1 calc R
H21C H 0.1146 0.1962 0.2573 0.046 Uiso 1 1 calc R
C22 C 0.40388(18) -0.0983(2) 0.0857(8) 0.0270(12) Uani 1 1 d .
O23 O 0.44700(12) -0.09232(16) 0.1360(7) 0.0428(11) Uani 1 1 d .
C24 C 0.3859(2) -0.1588(2) 0.0274(8) 0.0324(14) Uani 1 1 d .
H24A H 0.4138 -0.1861 0.0136 0.049 Uiso 1 1 calc R
H24B H 0.3686 -0.1557 -0.0956 0.049 Uiso 1 1 calc R
H24C H 0.3636 -0.1743 0.1258 0.049 Uiso 1 1 calc R
C25 C 0.44070(19) 0.0271(3) 0.0489(10) 0.0391(16) Uani 1 1 d .
H25A H 0.4438 0.0689 0.0064 0.059 Uiso 1 1 calc R
H25B H 0.4532 0.0003 -0.0513 0.059 Uiso 1 1 calc R
H25C H 0.4596 0.0213 0.1672 0.059 Uiso 1 1 calc R
C31 C 0.4861(3) 0.1475(4) 0.4433(10) 0.058(2) Uani 1 1 d .
H31 H 0.5052 0.1361 0.3262 0.069 Uiso 1 1 calc R
Cl32 Cl 0.42544(7) 0.16021(11) 0.3763(3) 0.0703(6) Uani 1 1 d .
Cl33 Cl 0.48625(11) 0.08748(18) 0.6002(5) 0.1863(15) Uani 1 1 d .
Cl34 Cl 0.51135(12) 0.2108(2) 0.5403(6) 0.1808(17) Uani 1 1 d .

loop_
_atom_site_aniso_label
_atom_site_aniso_U_11
_atom_site_aniso_U_22
_atom_site_aniso_U_33
_atom_site_aniso_U_23
_atom_site_aniso_U_13
_atom_site_aniso_U_12
Cu1 0.0176(2) 0.0149(2) 0.0240(2) -0.0018(3) 0.0010(3) -0.0001(2)
O2 0.0195(17) 0.0165(16) 0.0330(18) -0.0016(15) -0.0008(14) 0.0004(13)
C3 0.033(3) 0.017(2) 0.011(2) -0.003(2) 0.001(2) 0.001(2)
C4 0.027(3) 0.012(2) 0.014(2) -0.0036(19) 0.0024(19) 0.0021(19)
C5 0.018(2) 0.015(2) 0.020(2) 0.0025(18) 0.0024(17) -0.0009(18)
N6 0.0230(16) 0.0123(16) 0.0187(19) -0.0007(19) 0.001(2) 0.0004(14)
C7 0.021(2) 0.012(2) 0.017(3) -0.0011(19) 0.0068(19) -0.0018(17)
C8 0.017(2) 0.024(2) 0.030(3) -0.003(2) -0.0038(19) 0.0035(19)
C9 0.015(2) 0.021(2) 0.032(3) -0.007(2) -0.003(2) -0.0015(19)
C10 0.028(3) 0.011(2) 0.026(3) -0.005(2) 0.000(2) -0.006(2)
C11 0.026(3) 0.014(2) 0.025(3) 0.000(2) -0.001(2) 0.0023(19)
C12 0.018(2) 0.018(2) 0.018(2) -0.0020(19) 0.0018(17) -0.0012(18)
N13 0.0172(19) 0.0146(18) 0.019(2) -0.0005(15) -0.0008(14) 0.0027(15)
C14 0.026(3) 0.017(2) 0.021(2) -0.001(2) 0.002(2) 0.000(2)
C15 0.023(2) 0.020(2) 0.017(2) -0.0006(19) -0.0043(19) 0.0058(19)
C16 0.025(3) 0.023(3) 0.034(3) 0.001(2) 0.000(2) 0.000(2)
O17 0.0194(15) 0.0126(15) 0.045(3) 0.0000(16) 0.0032(14) -0.0025(13)
C18 0.027(3) 0.020(2) 0.029(3) -0.006(2) -0.001(2) -0.003(2)
C19 0.031(3) 0.021(3) 0.017(2) -0.006(2) -0.004(2) 0.006(2)
O20 0.032(2) 0.0180(18) 0.056(3) -0.0152(18) -0.0075(18) 0.0027(16)
C21 0.031(3) 0.024(3) 0.038(3) -0.007(2) 0.002(2) 0.008(2)
C22 0.019(2) 0.028(3) 0.033(3) 0.004(2) 0.001(2) 0.004(2)
O23 0.0228(17) 0.0296(18) 0.076(3) 0.002(2) -0.019(2) 0.0091(15)
C24 0.029(3) 0.022(3) 0.046(3) 0.000(2) 0.006(3) 0.007(2)
C25 0.024(3) 0.030(3) 0.064(4) 0.001(3) 0.005(3) -0.001(2)
C31 0.044(4) 0.083(5) 0.046(4) 0.000(4) 0.008(3) 0.011(4)
Cl32 0.0485(10) 0.1045(15) 0.0580(10) -0.0289(11) -0.0061(9) 0.0201(10)
Cl33 0.0872(17) 0.285(3) 0.187(3) 0.177(3) 0.0443(17) 0.070(2)
Cl34 0.099(2) 0.248(4) 0.196(3) -0.124(3) 0.000(2) -0.063(2)

loop_
_atom_type_symbol
_atom_type_description
_atom_type_scat_dispersion_real
_atom_type_scat_dispersion_imag
_atom_type_scat_source
C C 0.0033 0.0016 'International Tables Vol C Tables 4.2.6.8 and 6.1.1.4'
H H 0.0000 0.0000 'International Tables Vol C Tables 4.2.6.8 and 6.1.1.4'
N N 0.0061 0.0033 'International Tables Vol C Tables 4.2.6.8 and 6.1.1.4'
O O 0.0106 0.0060 'International Tables Vol C Tables 4.2.6.8 and 6.1.1.4'
Cl Cl 0.1484 0.1585 'International Tables Vol C Tables 4.2.6.8 and 6.1.1.4'
Cu Cu 0.3201 1.2651 'International Tables Vol C Tables 4.2.6.8 and 6.1.1.4'

loop_
_geom_angle_atom_site_label_1
_geom_angle_atom_site_label_2
_geom_angle_atom_site_label_3
_geom_angle
O17 Cu1 O2 89.39(13)
O17 Cu1 N6 170.93(18)
O2 Cu1 N6 92.99(14)
O17 Cu1 N13 92.52(14)
O2 Cu1 N13 173.74(16)
N6 Cu1 N13 86.05(15)
C3 O2 Cu1 129.5(3)
O2 C3 C4 123.4(4)
O2 C3 C18 112.8(4)
C4 C3 C18 123.8(4)
C5 C4 C3 122.5(4)
C5 C4 C19 116.5(4)
C3 C4 C19 121.0(4)
N6 C5 C4 126.8(4)
N6 C5 H5 116.6
C4 C5 H5 116.6
C5 N6 C7 123.0(4)
C5 N6 Cu1 124.7(3)
C7 N6 Cu1 112.2(3)
C8 C7 C12 119.5(4)
C8 C7 N6 125.9(4)
C12 C7 N6 114.6(4)
C9 C8 C7 120.6(4)
C9 C8 H8 119.7
C7 C8 H8 119.7
C8 C9 C10 120.1(4)
C8 C9 H9 119.9
C10 C9 H9 119.9
C11 C10 C9 120.4(4)
C11 C10 H10 119.8
C9 C10 H10 119.8
C10 C11 C12 120.6(4)
C10 C11 H11 119.7
C12 C11 H11 119.7
C11 C12 C7 118.7(4)
C11 C12 N13 126.6(4)
C7 C12 N13 114.7(4)
C14 N13 C12 122.9(4)
C14 N13 Cu1 124.8(3)
C12 N13 Cu1 112.2(3)
N13 C14 C15 125.7(4)
N13 C14 H14 117.1
C15 C14 H14 117.1
C14 C15 C16 122.1(4)
C14 C15 C22 117.1(4)
C16 C15 C22 120.7(4)
O17 C16 C15 124.0(5)
O17 C16 C25 113.5(4)
C15 C16 C25 122.4(4)
C16 O17 Cu1 128.3(3)
C3 C18 H18A 109.5
C3 C18 H18B 109.5
H18A C18 H18B 109.5
C3 C18 H18C 109.5
H18A C18 H18C 109.5
H18B C18 H18C 109.5
O20 C19 C4 122.7(5)
O20 C19 C21 117.7(4)
C4 C19 C21 119.7(4)
C19 C21 H21A 109.5
C19 C21 H21B 109.5
H21A C21 H21B 109.5
C19 C21 H21C 109.5
H21A C21 H21C 109.5
H21B C21 H21C 109.5
O23 C22 C15 120.4(5)
O23 C22 C24 119.2(5)
C15 C22 C24 120.4(4)
C22 C24 H24A 109.5
C22 C24 H24B 109.5
H24A C24 H24B 109.5
C22 C24 H24C 109.5
H24A C24 H24C 109.5
H24B C24 H24C 109.5
C16 C25 H25A 109.5
C16 C25 H25B 109.5
H25A C25 H25B 109.5
C16 C25 H25C 109.5
H25A C25 H25C 109.5
H25B C25 H25C 109.5
Cl34 C31 Cl33 112.9(5)
Cl34 C31 Cl32 110.7(4)
Cl33 C31 Cl32 107.3(4)
Cl34 C31 H31 108.6
Cl33 C31 H31 108.6
Cl32 C31 H31 108.6

loop_
_geom_bond_atom_site_label_1
_geom_bond_atom_site_label_2
_geom_bond_distance
Cu1 O17 1.897(3)
Cu1 O2 1.905(3)
Cu1 N6 1.906(3)
Cu1 N13 1.910(4)
O2 C3 1.270(6)
C3 C4 1.421(7)
C3 C18 1.519(7)
C4 C5 1.403(6)
C4 C19 1.476(7)
C5 N6 1.320(6)
C5 H5 0.9500
N6 C7 1.426(5)
C7 C8 1.384(6)
C7 C12 1.413(6)
C8 C9 1.379(7)
C8 H8 0.9500
C9 C10 1.386(7)
C9 H9 0.9500
C10 C11 1.367(7)
C10 H10 0.9500
C11 C12 1.403(6)
C11 H11 0.9500
C12 N13 1.426(5)
N13 C14 1.315(6)
C14 C15 1.404(7)
C14 H14 0.9500
C15 C16 1.415(7)
C15 C22 1.482(7)
C16 O17 1.272(6)
C16 C25 1.491(7)
C18 H18A 0.9800
C18 H18B 0.9800
C18 H18C 0.9800
C19 O20 1.228(6)
C19 C21 1.510(7)
C21 H21A 0.9800
C21 H21B 0.9800
C21 H21C 0.9800
C22 O23 1.236(6)
C22 C24 1.488(7)
C24 H24A 0.9800
C24 H24B 0.9800
C24 H24C 0.9800
C25 H25A 0.9800
C25 H25B 0.9800
C25 H25C 0.9800
C31 Cl34 1.709(8)
C31 Cl33 1.724(8)
C31 Cl32 1.745(7)
C31 H31 1.0000

loop_
_geom_torsion_atom_site_label_1
_geom_torsion_atom_site_label_2
_geom_torsion_atom_site_label_3
_geom_torsion_atom_site_label_4
_geom_torsion
O17 Cu1 O2 C3 167.8(4)
N6 Cu1 O2 C3 -3.4(4)
Cu1 O2 C3 C4 4.3(7)
Cu1 O2 C3 C18 -176.0(3)
O2 C3 C4 C5 -1.2(7)
C18 C3 C4 C5 179.1(4)
O2 C3 C4 C19 178.8(4)
C18 C3 C4 C19 -0.9(7)
C3 C4 C5 N6 -2.2(8)
C19 C4 C5 N6 177.8(5)
C4 C5 N6 C7 -179.7(4)
C4 C5 N6 Cu1 2.2(7)
O2 Cu1 N6 C5 0.2(4)
N13 Cu1 N6 C5 174.0(4)
O2 Cu1 N6 C7 -178.1(3)
N13 Cu1 N6 C7 -4.3(3)
C5 N6 C7 C8 7.7(8)
Cu1 N6 C7 C8 -174.0(4)
C5 N6 C7 C12 -172.8(4)
Cu1 N6 C7 C12 5.5(5)
C12 C7 C8 C9 2.8(7)
N6 C7 C8 C9 -177.7(5)
C7 C8 C9 C10 -0.9(7)
C8 C9 C10 C11 -1.1(8)
C9 C10 C11 C12 1.0(7)
C10 C11 C12 C7 0.9(7)
C10 C11 C12 N13 -177.4(4)
C8 C7 C12 C11 -2.7(7)
N6 C7 C12 C11 177.7(4)
C8 C7 C12 N13 175.8(4)
N6 C7 C12 N13 -3.8(6)
C11 C12 N13 C14 -4.0(7)
C7 C12 N13 C14 177.6(4)
C11 C12 N13 Cu1 178.6(4)
C7 C12 N13 Cu1 0.3(5)
O17 Cu1 N13 C14 13.9(4)
N6 Cu1 N13 C14 -175.0(4)
O17 Cu1 N13 C12 -168.8(3)
N6 Cu1 N13 C12 2.2(3)
C12 N13 C14 C15 177.1(4)
Cu1 N13 C14 C15 -5.9(7)
N13 C14 C15 C16 -8.8(8)
N13 C14 C15 C22 173.9(5)
C14 C15 C16 O17 10.1(8)
C22 C15 C16 O17 -172.7(5)
C14 C15 C16 C25 -168.3(5)
C22 C15 C16 C25 8.9(8)
C15 C16 O17 Cu1 3.8(8)
C25 C16 O17 Cu1 -177.7(4)
O2 Cu1 O17 C16 160.7(4)
N13 Cu1 O17 C16 -13.3(4)
C5 C4 C19 O20 -164.6(5)
C3 C4 C19 O20 15.4(8)
C5 C4 C19 C21 14.5(7)
C3 C4 C19 C21 -165.5(4)
C14 C15 C22 O23 -160.5(5)
C16 C15 C22 O23 22.1(8)
C14 C15 C22 C24 17.1(7)
C16 C15 C22 C24 -160.2(5)
